data_7231913
loop_
_publ_author_name
'Beheshti, Azizolla'
'Mousavi Fard, Elham Sadat'
'Kubicki, Maciej'
'Mayer, Peter'
'Abrahams, Carmel T.'
'Razatofighi, Seyedeh Elham'

_publ_section_title
;
 Design, synthesis and characterization of copper-based coordination
 compounds with bidentate (N,N and N,O) ligands: reversible uptake of
 iodine, dye adsorption and assessment of their antibacterial properties
;
_journal_issue 2
_journal_name_full CrystEngComm
_journal_page_first 251
_journal_paper_doi 10.1039/C8CE01348A
_journal_volume 21
_journal_year 2019
_chemical_formula_moiety 'C12 H18 Cl2 Cu2 N4 O2, 2(C2 H3 N)'
_chemical_formula_sum 'C16 H24 Cl2 Cu2 N6 O2'
_chemical_formula_weight 530.39
_chemical_name_common AB96
_space_group_crystal_system monoclinic
_space_group_IT_number 14
_space_group_name_Hall '-P 2yn'
_space_group_name_H-M_alt 'P 1 21/n 1'
_symmetry_space_group_name_Hall '-P 2yn'
_symmetry_space_group_name_H-M 'P 1 21/n 1'
_atom_sites_solution_hydrogens geom
_audit_block_code Cu_Cl_C6H9N2O_CH3CN_wo009_beheshti
_audit_creation_date 2018-01-31
_audit_creation_method SHELXL-2014
_audit_update_record
;
2018-02-28 deposited with the CCDC.
2018-11-06 downloaded from the CCDC.
;
_cell_angle_alpha 90
_cell_angle_beta 94.124(7)
_cell_angle_gamma 90
_cell_formula_units_Z 4
_cell_length_a 8.2130(7)
_cell_length_b 10.6509(7)
_cell_length_c 24.483(2)
_cell_measurement_reflns_used 1459
_cell_measurement_temperature 173(2)
_cell_measurement_theta_max 28.1500
_cell_measurement_theta_min 4.5470
_cell_volume 2136.1(3)
_computing_cell_refinement 'CrysAlisPro 1.171.38.46 (Rigaku OD, 2015)'
_computing_data_collection 'CrysAlisPro 1.171.38.46 (Rigaku OD, 2015)'
_computing_data_reduction 'CrysAlisPro 1.171.38.46 (Rigaku OD, 2015)'
_computing_structure_refinement
;
Sheldrick, G. M. (2008).
<i>Acta Cryst.</i> A<b>64</b>, 112--122.
;
_computing_structure_solution
;
A. Altomare, M. C. Burla, M. Camalli, G. L. Cascarano, C. Giacovazzo, A.
Guagliardi, A. G. G. Moliterni, G. Polidori, R. Spagna: SIR97: a new tool for
crystal structure determination and refinement; J. Appl. Crystallogr. 1999,
32, 115-119.
;
_diffrn_ambient_temperature 173(2)
_diffrn_detector_area_resol_mean 15.9809
_diffrn_measured_fraction_theta_full 0.995
_diffrn_measured_fraction_theta_max 0.995
_diffrn_measurement_details
;
List of Runs (angles in degrees, time in seconds):

  # Type    Start    End  Width  t~exp~   \w     \q     \k     \f   Frames
#--------------------------------------------------------------------------
  1  \w    -25.00  22.00   1.00   20.00    --  -22.51 -99.00  30.00   47
  2  \w   -102.00 -34.00   1.00   20.00    --  -22.51-179.00 120.00   68
  3  \w     -7.00  97.00   1.00   20.00    --   23.76  38.00  60.00  104
;
_diffrn_measurement_device 'CCD camera on \k-goniostat'
_diffrn_measurement_device_type 'Oxford XCalibur'
_diffrn_measurement_method '\w scans'
_diffrn_orient_matrix_UB_11 -0.0085423000
_diffrn_orient_matrix_UB_12 -0.0629889000
_diffrn_orient_matrix_UB_13 -0.0091715000
_diffrn_orient_matrix_UB_21 -0.0167101000
_diffrn_orient_matrix_UB_22 0.0215149000
_diffrn_orient_matrix_UB_23 -0.0272180000
_diffrn_orient_matrix_UB_31 0.0845836000
_diffrn_orient_matrix_UB_32 -0.0020758000
_diffrn_orient_matrix_UB_33 -0.0041993000
_diffrn_radiation_collimation '0.5 mm collimator'
_diffrn_radiation_monochromator graphite
_diffrn_radiation_type MoK\a
_diffrn_radiation_wavelength 0.71073
_diffrn_reflns_av_R_equivalents 0.0376
_diffrn_reflns_av_unetI/netI 0.0664
_diffrn_reflns_Laue_measured_fraction_full 0.995
_diffrn_reflns_Laue_measured_fraction_max 0.995
_diffrn_reflns_limit_h_max 10
_diffrn_reflns_limit_h_min -10
_diffrn_reflns_limit_k_max 13
_diffrn_reflns_limit_k_min -5
_diffrn_reflns_limit_l_max 30
_diffrn_reflns_limit_l_min -30
_diffrn_reflns_number 7873
_diffrn_reflns_point_group_measured_fraction_full 0.995
_diffrn_reflns_point_group_measured_fraction_max 0.995
_diffrn_reflns_theta_full 25.240
_diffrn_reflns_theta_max 26.369
_diffrn_reflns_theta_min 4.175
_diffrn_source 'fine-focus sealed tube'
_diffrn_source_current 40_mA
_diffrn_source_power 2.00_kW
_diffrn_source_type 'Spellman generator'
_diffrn_source_voltage 50_kV
_exptl_absorpt_coefficient_mu 2.265
_exptl_absorpt_correction_T_max 1.00000
_exptl_absorpt_correction_T_min 0.83956
_exptl_absorpt_correction_type multi-scan
_exptl_absorpt_process_details
;
CrysAlisPro 1.171.38.46 (Rigaku Oxford Diffraction, 2015)
Empirical absorption correction using spherical harmonics,
 implemented in SCALE3 ABSPACK scaling algorithm.
;
_exptl_crystal_colour green
_exptl_crystal_density_diffrn 1.649
_exptl_crystal_description rod
_exptl_crystal_F_000 1080
_exptl_crystal_size_max 0.494
_exptl_crystal_size_mid 0.074
_exptl_crystal_size_min 0.049
_refine_diff_density_max 0.795
_refine_diff_density_min -0.567
_refine_diff_density_rms 0.105
_refine_ls_extinction_method none
_refine_ls_goodness_of_fit_ref 1.060
_refine_ls_hydrogen_treatment constr
_refine_ls_matrix_type full
_refine_ls_number_parameters 259
_refine_ls_number_reflns 4363
_refine_ls_number_restraints 0
_refine_ls_restrained_S_all 1.060
_refine_ls_R_factor_all 0.0765
_refine_ls_R_factor_gt 0.0472
_refine_ls_shift/su_max 0.000
_refine_ls_shift/su_mean 0.000
_refine_ls_structure_factor_coef Fsqd
_refine_ls_weighting_details 'w=1/[\s^2^(Fo^2^)+(0.0428P)^2^+0.7260P] where P=(Fo^2^+2Fc^2^)/3'
_refine_ls_weighting_scheme calc
_refine_ls_wR_factor_gt 0.1004
_refine_ls_wR_factor_ref 0.1184
_reflns_Friedel_coverage 0.000
_reflns_number_gt 3119
_reflns_number_total 4363
_reflns_threshold_expression 'I > 2\s(I)'
_cod_data_source_file c8ce01348a2.cif
_cod_data_source_block wo009
_cod_depositor_comments 'Adding full bibliography for 7231912--7231914.cif.'
_cod_database_code 7231913
_shelx_estimated_absorpt_t_min 0.401
_shelx_estimated_absorpt_t_max 0.897
_shelx_space_group_comment
;
The symmetry employed for this shelxl refinement is uniquely defined
by the following loop, which should always be used as a source of
symmetry information in preference to the above space-group names.
They are only intended as comments.
;
_shelxl_version_number 2014-3

loop_
_space_group_symop_operation_xyz
'x, y, z'
'-x+1/2, y+1/2, -z+1/2'
'-x, -y, -z'
'x-1/2, -y-1/2, z-1/2'

loop_
_atom_site_label
_atom_site_type_symbol
_atom_site_fract_x
_atom_site_fract_y
_atom_site_fract_z
_atom_site_U_iso_or_equiv
_atom_site_adp_type
_atom_site_occupancy
_atom_site_site_symmetry_order
_atom_site_calc_flag
_atom_site_refinement_flags_posn
_atom_site_refinement_flags_adp
Cu1 Cu 0.11569(6) 0.40767(5) 0.46180(2) 0.02746(16) Uani 1 1 d . .
O1 O 0.2364(4) 0.5610(3) 0.45312(12) 0.0418(8) Uani 1 1 d . .
C1 C -0.0197(5) 0.2201(4) 0.33970(18) 0.0362(11) Uani 1 1 d . .
H1A H -0.0914 0.2104 0.3062 0.054 Uiso 1 1 calc R U
H1B H -0.0858 0.2231 0.3714 0.054 Uiso 1 1 calc R U
H1C H 0.0557 0.1488 0.3434 0.054 Uiso 1 1 calc R U
N1 N 0.1341(4) 0.4007(3) 0.38191(14) 0.0252(8) Uani 1 1 d . .
Cl1 Cl -0.01809(13) 0.23199(10) 0.48043(4) 0.0340(3) Uani 1 1 d . .
Cu2 Cu 0.30797(6) 0.60396(5) 0.52710(2) 0.02662(16) Uani 1 1 d . .
O2 O 0.1424(3) 0.4723(3) 0.53742(10) 0.0264(6) Uani 1 1 d . .
C2 C 0.0754(5) 0.3391(4) 0.33669(17) 0.0293(10) Uani 1 1 d . .
N2 N 0.2140(4) 0.5034(3) 0.36381(13) 0.0263(8) Uani 1 1 d . .
Cl2 Cl 0.51606(14) 0.72640(13) 0.50827(5) 0.0431(3) Uani 1 1 d . .
C5 C 0.2845(6) 0.6105(5) 0.27892(18) 0.0396(12) Uani 1 1 d . .
H5A H 0.3072 0.5819 0.2422 0.059 Uiso 1 1 calc R U
H5B H 0.3868 0.6357 0.2990 0.059 Uiso 1 1 calc R U
H5C H 0.2098 0.6824 0.2759 0.059 Uiso 1 1 calc R U
N5 N 0.5631(6) 0.8657(5) 0.3461(2) 0.0703(16) Uani 1 1 d . .
N4 N 0.2569(4) 0.4857(3) 0.62558(13) 0.0239(8) Uani 1 1 d . .
C4 C 0.2082(5) 0.5069(4) 0.30868(16) 0.0285(10) Uani 1 1 d . .
N3 N 0.3377(4) 0.5876(3) 0.60727(13) 0.0264(8) Uani 1 1 d . .
C3 C 0.1215(5) 0.4029(4) 0.29043(17) 0.0329(11) Uani 1 1 d . .
H3 H 0.0973 0.3790 0.2533 0.039 Uiso 1 1 calc R U
C6 C 0.3005(5) 0.5847(4) 0.40480(15) 0.0267(10) Uani 1 1 d . .
H6A H 0.4188 0.5659 0.4074 0.032 Uiso 1 1 calc R U
H6B H 0.2849 0.6741 0.3947 0.032 Uiso 1 1 calc R U
N6 N 0.0723(7) 0.8727(5) 0.3396(2) 0.0698(15) Uani 1 1 d . .
C11 C 0.1991(5) 0.3725(4) 0.71101(17) 0.0346(11) Uani 1 1 d . .
H11A H 0.1760 0.4018 0.7476 0.052 Uiso 1 1 calc R U
H11B H 0.2752 0.3017 0.7143 0.052 Uiso 1 1 calc R U
H11C H 0.0972 0.3457 0.6911 0.052 Uiso 1 1 calc R U
C10 C 0.2728(5) 0.4761(4) 0.68072(16) 0.0283(10) Uani 1 1 d . .
C9 C 0.3660(5) 0.5777(4) 0.69851(17) 0.0311(10) Uani 1 1 d . .
H9 H 0.3972 0.5984 0.7355 0.037 Uiso 1 1 calc R U
C8 C 0.4062(5) 0.6445(4) 0.65256(17) 0.0288(10) Uani 1 1 d . .
C7 C 0.5008(5) 0.7626(4) 0.64930(19) 0.0374(11) Uani 1 1 d . .
H7A H 0.5922 0.7619 0.6773 0.056 Uiso 1 1 calc R U
H7B H 0.4297 0.8344 0.6554 0.056 Uiso 1 1 calc R U
H7C H 0.5430 0.7695 0.6130 0.056 Uiso 1 1 calc R U
C13 C 0.6334(6) 0.9089(5) 0.3820(2) 0.0441(13) Uani 1 1 d . .
C14 C 0.7211(6) 0.9649(5) 0.4292(2) 0.0467(13) Uani 1 1 d . .
H14A H 0.7793 0.8993 0.4508 0.070 Uiso 1 1 calc R U
H14B H 0.6437 1.0071 0.4517 0.070 Uiso 1 1 calc R U
H14C H 0.7997 1.0263 0.4170 0.070 Uiso 1 1 calc R U
C12 C 0.1786(5) 0.4004(4) 0.58427(15) 0.0255(9) Uani 1 1 d . .
H12A H 0.2534 0.3308 0.5764 0.031 Uiso 1 1 calc R U
H12B H 0.0776 0.3643 0.5975 0.031 Uiso 1 1 calc R U
C15 C 0.1405(7) 0.9114(5) 0.3773(2) 0.0459(13) Uani 1 1 d . .
C16 C 0.2286(6) 0.9632(5) 0.4255(2) 0.0480(13) Uani 1 1 d . .
H16A H 0.2905 0.8964 0.4451 0.072 Uiso 1 1 calc R U
H16B H 0.1509 1.0000 0.4496 0.072 Uiso 1 1 calc R U
H16C H 0.3039 1.0283 0.4145 0.072 Uiso 1 1 calc R U

loop_
_atom_site_aniso_label
_atom_site_aniso_U_11
_atom_site_aniso_U_22
_atom_site_aniso_U_33
_atom_site_aniso_U_23
_atom_site_aniso_U_13
_atom_site_aniso_U_12
Cu1 0.0431(3) 0.0228(3) 0.0165(3) -0.0013(2) 0.0027(2) -0.0060(2)
O1 0.071(2) 0.036(2) 0.0184(16) -0.0047(15) 0.0072(15) -0.0258(17)
C1 0.044(3) 0.035(3) 0.029(2) -0.013(2) -0.003(2) 0.004(2)
N1 0.0314(19) 0.0202(19) 0.0240(18) -0.0027(16) 0.0016(15) 0.0017(15)
Cl1 0.0449(6) 0.0232(6) 0.0336(6) 0.0022(5) 0.0001(5) -0.0067(5)
Cu2 0.0382(3) 0.0237(3) 0.0182(3) -0.0006(2) 0.0034(2) -0.0051(2)
O2 0.0397(16) 0.0232(16) 0.0163(14) 0.0010(13) 0.0021(12) -0.0028(13)
C2 0.029(2) 0.035(3) 0.023(2) -0.006(2) -0.0034(17) 0.011(2)
N2 0.0330(19) 0.027(2) 0.0191(18) -0.0002(17) 0.0029(14) 0.0039(16)
Cl2 0.0379(6) 0.0582(9) 0.0335(6) 0.0041(6) 0.0045(5) -0.0171(6)
C5 0.047(3) 0.047(3) 0.026(2) 0.010(2) 0.011(2) 0.006(2)
N5 0.073(3) 0.081(4) 0.053(3) -0.018(3) -0.013(3) 0.023(3)
N4 0.0323(19) 0.0216(19) 0.0175(17) 0.0025(16) 0.0010(14) 0.0019(15)
C4 0.035(2) 0.031(3) 0.020(2) 0.002(2) 0.0023(18) 0.011(2)
N3 0.0286(18) 0.029(2) 0.0218(18) 0.0015(17) 0.0005(14) -0.0010(16)
C3 0.045(3) 0.038(3) 0.015(2) -0.002(2) 0.0006(18) 0.013(2)
C6 0.033(2) 0.031(3) 0.016(2) 0.001(2) 0.0018(17) -0.0014(19)
N6 0.087(4) 0.057(4) 0.063(4) -0.012(3) -0.011(3) 0.008(3)
C11 0.046(3) 0.040(3) 0.018(2) 0.006(2) 0.0041(19) 0.006(2)
C10 0.033(2) 0.035(3) 0.018(2) 0.002(2) 0.0007(17) 0.011(2)
C9 0.043(3) 0.034(3) 0.016(2) -0.003(2) -0.0033(18) 0.006(2)
C8 0.034(2) 0.029(2) 0.023(2) -0.003(2) -0.0053(18) 0.0073(19)
C7 0.043(3) 0.031(3) 0.038(3) -0.006(2) -0.003(2) 0.001(2)
C13 0.051(3) 0.038(3) 0.043(3) 0.001(3) 0.002(3) 0.007(2)
C14 0.056(3) 0.037(3) 0.046(3) 0.000(3) -0.005(2) -0.003(2)
C12 0.038(2) 0.023(2) 0.016(2) 0.0049(19) 0.0006(17) -0.0038(19)
C15 0.055(3) 0.034(3) 0.049(3) -0.001(3) 0.008(3) 0.012(2)
C16 0.048(3) 0.057(4) 0.039(3) -0.002(3) 0.004(2) 0.002(3)

loop_
_atom_type_symbol
_atom_type_description
_atom_type_scat_dispersion_real
_atom_type_scat_dispersion_imag
_atom_type_scat_source
C C 0.0033 0.0016 'International Tables Vol C Tables 4.2.6.8 and 6.1.1.4'
H H 0.0000 0.0000 'International Tables Vol C Tables 4.2.6.8 and 6.1.1.4'
N N 0.0061 0.0033 'International Tables Vol C Tables 4.2.6.8 and 6.1.1.4'
O O 0.0106 0.0060 'International Tables Vol C Tables 4.2.6.8 and 6.1.1.4'
Cl Cl 0.1484 0.1585 'International Tables Vol C Tables 4.2.6.8 and 6.1.1.4'
Cu Cu 0.3201 1.2651 'International Tables Vol C Tables 4.2.6.8 and 6.1.1.4'

loop_
_geom_angle_atom_site_label_1
_geom_angle_atom_site_label_2
_geom_angle_atom_site_label_3
_geom_angle
O1 Cu1 O2 77.57(12)
O1 Cu1 N1 81.15(13)
O2 Cu1 N1 158.72(13)
O1 Cu1 Cl1 174.52(9)
O2 Cu1 Cl1 97.11(9)
N1 Cu1 Cl1 104.17(10)
O1 Cu1 Cu2 38.43(9)
O2 Cu1 Cu2 40.56(8)
N1 Cu1 Cu2 118.54(10)
Cl1 Cu1 Cu2 136.10(4)
C6 O1 Cu2 132.0(3)
C6 O1 Cu1 119.3(3)
Cu2 O1 Cu1 102.89(14)
C2 C1 H1A 109.5
C2 C1 H1B 109.5
H1A C1 H1B 109.5
C2 C1 H1C 109.5
H1A C1 H1C 109.5
H1B C1 H1C 109.5
C2 N1 N2 106.0(3)
C2 N1 Cu1 141.7(3)
N2 N1 Cu1 111.4(2)
O1 Cu2 N3 158.09(14)
O1 Cu2 O2 77.58(12)
N3 Cu2 O2 81.22(13)
O1 Cu2 Cl2 97.60(10)
N3 Cu2 Cl2 102.50(10)
O2 Cu2 Cl2 170.26(9)
O1 Cu2 Cu1 38.68(9)
N3 Cu2 Cu1 119.41(10)
O2 Cu2 Cu1 40.33(8)
Cl2 Cu2 Cu1 132.76(4)
C12 O2 Cu1 125.7(2)
C12 O2 Cu2 112.7(2)
Cu1 O2 Cu2 99.11(11)
N1 C2 C3 109.2(4)
N1 C2 C1 122.1(4)
C3 C2 C1 128.8(4)
C4 N2 N1 111.3(3)
C4 N2 C6 130.4(4)
N1 N2 C6 118.0(3)
C4 C5 H5A 109.5
C4 C5 H5B 109.5
H5A C5 H5B 109.5
C4 C5 H5C 109.5
H5A C5 H5C 109.5
H5B C5 H5C 109.5
C10 N4 N3 112.0(3)
C10 N4 C12 130.2(4)
N3 N4 C12 117.6(3)
N2 C4 C3 106.5(4)
N2 C4 C5 121.7(4)
C3 C4 C5 131.8(4)
C8 N3 N4 105.7(3)
C8 N3 Cu2 142.6(3)
N4 N3 Cu2 111.7(2)
C4 C3 C2 107.0(4)
C4 C3 H3 126.5
C2 C3 H3 126.5
O1 C6 N2 106.7(3)
O1 C6 H6A 110.4
N2 C6 H6A 110.4
O1 C6 H6B 110.4
N2 C6 H6B 110.4
H6A C6 H6B 108.6
C10 C11 H11A 109.5
C10 C11 H11B 109.5
H11A C11 H11B 109.5
C10 C11 H11C 109.5
H11A C11 H11C 109.5
H11B C11 H11C 109.5
N4 C10 C9 105.5(4)
N4 C10 C11 122.9(4)
C9 C10 C11 131.6(4)
C10 C9 C8 107.7(4)
C10 C9 H9 126.1
C8 C9 H9 126.1
N3 C8 C9 109.0(4)
N3 C8 C7 121.7(4)
C9 C8 C7 129.3(4)
C8 C7 H7A 109.5
C8 C7 H7B 109.5
H7A C7 H7B 109.5
C8 C7 H7C 109.5
H7A C7 H7C 109.5
H7B C7 H7C 109.5
N5 C13 C14 178.6(6)
C13 C14 H14A 109.5
C13 C14 H14B 109.5
H14A C14 H14B 109.5
C13 C14 H14C 109.5
H14A C14 H14C 109.5
H14B C14 H14C 109.5
O2 C12 N4 106.4(3)
O2 C12 H12A 110.4
N4 C12 H12A 110.4
O2 C12 H12B 110.4
N4 C12 H12B 110.4
H12A C12 H12B 108.6
N6 C15 C16 179.1(6)
C15 C16 H16A 109.5
C15 C16 H16B 109.5
H16A C16 H16B 109.5
C15 C16 H16C 109.5
H16A C16 H16C 109.5
H16B C16 H16C 109.5

loop_
_geom_bond_atom_site_label_1
_geom_bond_atom_site_label_2
_geom_bond_distance
Cu1 O1 1.930(3)
Cu1 O2 1.973(3)
Cu1 N1 1.974(3)
Cu1 Cl1 2.2335(12)
Cu1 Cu2 3.0095(7)
O1 C6 1.353(4)
O1 Cu2 1.919(3)
C1 C2 1.493(6)
C1 H1A 0.9800
C1 H1B 0.9800
C1 H1C 0.9800
N1 C2 1.346(5)
N1 N2 1.366(5)
Cu2 N3 1.968(3)
Cu2 O2 1.982(3)
Cu2 Cl2 2.2243(12)
O2 C12 1.393(4)
C2 C3 1.396(6)
N2 C4 1.348(5)
N2 C6 1.469(5)
C5 C4 1.486(6)
C5 H5A 0.9800
C5 H5B 0.9800
C5 H5C 0.9800
N5 C13 1.115(6)
N4 C10 1.351(5)
N4 N3 1.364(5)
N4 C12 1.473(5)
C4 C3 1.374(6)
N3 C8 1.350(5)
C3 H3 0.9500
C6 H6A 0.9900
C6 H6B 0.9900
N6 C15 1.123(7)
C11 C10 1.483(6)
C11 H11A 0.9800
C11 H11B 0.9800
C11 H11C 0.9800
C10 C9 1.378(6)
C9 C8 1.390(6)
C9 H9 0.9500
C8 C7 1.484(6)
C7 H7A 0.9800
C7 H7B 0.9800
C7 H7C 0.9800
C13 C14 1.446(7)
C14 H14A 0.9800
C14 H14B 0.9800
C14 H14C 0.9800
C12 H12A 0.9900
C12 H12B 0.9900
C15 C16 1.449(7)
C16 H16A 0.9800
C16 H16B 0.9800
C16 H16C 0.9800

loop_
_geom_torsion_atom_site_label_1
_geom_torsion_atom_site_label_2
_geom_torsion_atom_site_label_3
_geom_torsion_atom_site_label_4
_geom_torsion
N2 N1 C2 C3 0.9(4)
Cu1 N1 C2 C3 168.0(3)
N2 N1 C2 C1 179.7(4)
Cu1 N1 C2 C1 -13.2(7)
C2 N1 N2 C4 -0.6(4)
Cu1 N1 N2 C4 -172.1(3)
C2 N1 N2 C6 -176.1(3)
Cu1 N1 N2 C6 12.5(4)
N1 N2 C4 C3 0.1(5)
C6 N2 C4 C3 174.8(4)
N1 N2 C4 C5 179.2(4)
C6 N2 C4 C5 -6.1(7)
C10 N4 N3 C8 -0.3(4)
C12 N4 N3 C8 -176.0(3)
C10 N4 N3 Cu2 -178.1(3)
C12 N4 N3 Cu2 6.1(4)
N2 C4 C3 C2 0.5(5)
C5 C4 C3 C2 -178.5(4)
N1 C2 C3 C4 -0.9(5)
C1 C2 C3 C4 -179.6(4)
Cu2 O1 C6 N2 166.7(3)
Cu1 O1 C6 N2 18.6(5)
C4 N2 C6 O1 165.7(4)
N1 N2 C6 O1 -19.8(5)
N3 N4 C10 C9 0.9(5)
C12 N4 C10 C9 176.0(4)
N3 N4 C10 C11 -179.0(4)
C12 N4 C10 C11 -4.0(7)
N4 C10 C9 C8 -1.2(5)
C11 C10 C9 C8 178.7(4)
N4 N3 C8 C9 -0.5(4)
Cu2 N3 C8 C9 176.2(3)
N4 N3 C8 C7 -178.0(4)
Cu2 N3 C8 C7 -1.2(7)
C10 C9 C8 N3 1.1(5)
C10 C9 C8 C7 178.3(4)
Cu1 O2 C12 N4 155.4(2)
Cu2 O2 C12 N4 34.6(4)
C10 N4 C12 O2 158.5(4)
N3 N4 C12 O2 -26.7(4)
